data_7230966
loop_
_publ_author_name
'Sun, Jing'
'Zhang, Yu'
'Yan, Chao-Guo'

_publ_section_title
;
 Tandem four-component reaction for efficient synthesis of
 dihydrothiophene with substituted amino acid ethyl esters
;
_journal_issue 40
_journal_name_full 'RSC Advances'
_journal_page_first 22498
_journal_paper_doi 10.1039/C8RA03605E
_journal_volume 8
_journal_year 2018
_chemical_formula_moiety 'C18 H20 N4 O5 S'
_chemical_formula_sum 'C18 H20 N4 O5 S'
_chemical_formula_weight 404.44
_space_group_crystal_system triclinic
_space_group_IT_number 2
_space_group_name_Hall '-P 1'
_space_group_name_H-M_alt 'P -1'
_symmetry_space_group_name_Hall '-P 1'
_symmetry_space_group_name_H-M 'P -1'
_atom_sites_solution_hydrogens geom
_audit_creation_method SHELXL-2014/7
_audit_update_record
;
2018-02-14 deposited with the CCDC.
2018-06-13 downloaded from the CCDC.
;
_cell_angle_alpha 94.156(5)
_cell_angle_beta 102.111(4)
_cell_angle_gamma 102.813(5)
_cell_formula_units_Z 2
_cell_length_a 8.1334(13)
_cell_length_b 9.0145(15)
_cell_length_c 14.731(2)
_cell_measurement_reflns_used 2751
_cell_measurement_temperature 296(2)
_cell_measurement_theta_max 27.08
_cell_measurement_theta_min 2.33
_cell_volume 1021.7(3)
_computing_cell_refinement 'Bruker SAINT'
_computing_data_collection 'Bruker APEX2'
_computing_data_reduction 'Bruker SAINT'
_computing_molecular_graphics 'Bruker SHELXTL'
_computing_publication_material 'Bruker SHELXTL'
_computing_structure_refinement 'SHELXL-2014/7 (Sheldrick, 2014)'
_computing_structure_solution 'SHELXS-97 (Sheldrick 2008)'
_diffrn_ambient_temperature 296(2)
_diffrn_measured_fraction_theta_full 0.950
_diffrn_measured_fraction_theta_max 0.948
_diffrn_measurement_device_type 'CCD area detector'
_diffrn_measurement_method 'phi and omega scans'
_diffrn_radiation_source 'fine-focus sealed tube'
_diffrn_radiation_type MoK\a
_diffrn_radiation_wavelength 0.71073
_diffrn_reflns_av_R_equivalents 0.0502
_diffrn_reflns_av_unetI/netI 0.1023
_diffrn_reflns_Laue_measured_fraction_full 0.950
_diffrn_reflns_Laue_measured_fraction_max 0.948
_diffrn_reflns_limit_h_max 10
_diffrn_reflns_limit_h_min -10
_diffrn_reflns_limit_k_max 11
_diffrn_reflns_limit_k_min -11
_diffrn_reflns_limit_l_max 19
_diffrn_reflns_limit_l_min -18
_diffrn_reflns_number 9308
_diffrn_reflns_point_group_measured_fraction_full 0.950
_diffrn_reflns_point_group_measured_fraction_max 0.948
_diffrn_reflns_theta_full 25.242
_diffrn_reflns_theta_max 27.605
_diffrn_reflns_theta_min 2.335
_exptl_absorpt_coefficient_mu 0.194
_exptl_absorpt_correction_T_max 0.962
_exptl_absorpt_correction_T_min 0.955
_exptl_absorpt_correction_type multi-scan
_exptl_absorpt_process_details sadabs
_exptl_crystal_colour colorless
_exptl_crystal_density_diffrn 1.315
_exptl_crystal_description block
_exptl_crystal_F_000 424
_exptl_crystal_size_max 0.240
_exptl_crystal_size_mid 0.220
_exptl_crystal_size_min 0.200
_refine_diff_density_max 1.547
_refine_diff_density_min -0.828
_refine_diff_density_rms 0.137
_refine_ls_extinction_method none
_refine_ls_goodness_of_fit_ref 1.028
_refine_ls_hydrogen_treatment constr
_refine_ls_matrix_type full
_refine_ls_number_parameters 255
_refine_ls_number_reflns 4507
_refine_ls_number_restraints 18
_refine_ls_restrained_S_all 1.037
_refine_ls_R_factor_all 0.1910
_refine_ls_R_factor_gt 0.1093
_refine_ls_shift/su_max 0.000
_refine_ls_shift/su_mean 0.000
_refine_ls_structure_factor_coef Fsqd
_refine_ls_weighting_details 'w=1/[\s^2^(Fo^2^)+(0.1800P)^2^+1.4713P] where P=(Fo^2^+2Fc^2^)/3'
_refine_ls_weighting_scheme calc
_refine_ls_wR_factor_gt 0.3032
_refine_ls_wR_factor_ref 0.3491
_reflns_Friedel_coverage 0.000
_reflns_number_gt 2315
_reflns_number_total 4507
_reflns_threshold_expression 'I > 2\s(I)'
_cod_data_source_file c8ra03605e2.cif
_cod_data_source_block 1b
_cod_original_cell_volume 1021.6(3)
_cod_database_code 7230966
_shelx_shelxl_version_number 2014/7
_shelx_space_group_comment
; 
The symmetry employed for this shelxl refinement is uniquely defined 
by the following loop, which should always be used as a source of 
symmetry information in preference to the above space-group names. 
They are only intended as comments. 
;
_shelx_estimated_absorpt_t_min 0.955
_shelx_estimated_absorpt_t_max 0.962

loop_
_space_group_symop_operation_xyz
'x, y, z'
'-x, -y, -z'

loop_
_atom_site_label
_atom_site_type_symbol
_atom_site_fract_x
_atom_site_fract_y
_atom_site_fract_z
_atom_site_U_iso_or_equiv
_atom_site_adp_type
_atom_site_occupancy
_atom_site_site_symmetry_order
_atom_site_calc_flag
_atom_site_refinement_flags_posn
_atom_site_refinement_flags_adp
C1 C 0.5403(8) 0.5771(7) 0.7534(4) 0.0619(17) Uani 1 1 d . .
H1 H 0.4945 0.6226 0.7025 0.074 Uiso 1 1 calc R U
C2 C 0.5902(11) 0.6580(9) 0.8388(5) 0.085(2) Uani 1 1 d . .
H2 H 0.5765 0.7576 0.8461 0.103 Uiso 1 1 calc R U
C3 C 0.6628(9) 0.5945(8) 0.9173(4) 0.0706(18) Uani 1 1 d . .
C4 C 0.7865(14) 0.6241(13) 1.0812(5) 0.117(3) Uani 1 1 d . .
H4A H 0.7026 0.5387 1.0927 0.175 Uiso 1 1 calc R U
H4B H 0.8217 0.7014 1.1346 0.175 Uiso 1 1 calc R U
H4C H 0.8857 0.5904 1.0706 0.175 Uiso 1 1 calc R U
C5 C 0.6801(9) 0.4482(8) 0.9059(4) 0.0660(18) Uani 1 1 d . .
H5 H 0.7281 0.4040 0.9569 0.079 Uiso 1 1 calc R U
C6 C 0.6248(7) 0.3648(7) 0.8164(4) 0.0532(14) Uani 1 1 d . .
H6 H 0.6352 0.2642 0.8088 0.064 Uiso 1 1 calc R U
C7 C 0.5552(6) 0.4280(6) 0.7393(3) 0.0425(12) Uani 1 1 d . .
C8 C 0.5000(6) 0.3429(6) 0.6410(3) 0.0405(12) Uani 1 1 d . .
H8 H 0.5404 0.4130 0.5981 0.049 Uiso 1 1 calc R U
C9 C 0.5668(6) 0.2022(6) 0.6295(3) 0.0404(12) Uani 1 1 d . .
C10 C 0.7446(7) 0.2139(7) 0.6306(4) 0.0480(13) Uani 1 1 d . .
C11 C 0.4522(6) 0.0644(6) 0.6224(3) 0.0434(12) Uani 1 1 d . .
C12 C 0.2981(6) 0.2845(6) 0.6084(3) 0.0424(12) Uani 1 1 d . .
H12 H 0.2433 0.3421 0.6472 0.051 Uiso 1 1 calc R U
C13 C 0.2339(6) 0.3020(6) 0.5058(3) 0.0414(12) Uani 1 1 d . .
C14 C -0.0313(7) 0.3317(6) 0.3963(4) 0.0460(13) Uani 1 1 d . .
C15 C -0.0367(9) 0.3782(9) 0.2369(4) 0.074(2) Uani 1 1 d . .
H15A H 0.0334 0.4638 0.2151 0.088 Uiso 1 1 calc R U
H15B H -0.1451 0.4036 0.2407 0.088 Uiso 1 1 calc R U
C16 C -0.0736(13) 0.2418(14) 0.1684(6) 0.110(3) Uani 1 1 d . .
C17 C 0.006(2) 0.0310(19) 0.1200(9) 0.200(4) Uani 1 1 d D U
H17A H -0.1013 -0.0477 0.0987 0.240 Uiso 1 1 calc R U
H17B H 0.0232 0.0885 0.0682 0.240 Uiso 1 1 calc R U
C18 C 0.148(2) -0.0423(19) 0.1452(11) 0.212(5) Uani 1 1 d D U
H18A H 0.2529 0.0344 0.1718 0.318 Uiso 1 1 calc R U
H18B H 0.1604 -0.0987 0.0903 0.318 Uiso 1 1 calc R U
H18C H 0.1236 -0.1111 0.1901 0.318 Uiso 1 1 calc R U
N1 N 0.8878(6) 0.2278(7) 0.6334(4) 0.0753(16) Uani 1 1 d . .
N2 N 0.4797(6) -0.0768(6) 0.6168(4) 0.0632(14) Uani 1 1 d . .
H2A H 0.5819 -0.0887 0.6175 0.076 Uiso 1 1 calc R U
H2B H 0.3951 -0.1555 0.6125 0.076 Uiso 1 1 calc R U
N3 N 0.0647(5) 0.3084(5) 0.4819(3) 0.0438(10) Uani 1 1 d . .
H3 H 0.0095 0.2964 0.5257 0.053 Uiso 1 1 calc R U
N4 N 0.0525(6) 0.3594(6) 0.3294(3) 0.0637(14) Uani 1 1 d . .
H4 H 0.1622 0.3663 0.3411 0.076 Uiso 1 1 calc R U
O1 O 0.7119(9) 0.6862(7) 1.0010(3) 0.111(2) Uani 1 1 d . .
O2 O 0.3279(5) 0.3114(6) 0.4506(3) 0.0662(12) Uani 1 1 d . .
O3 O -0.1838(5) 0.3300(5) 0.3895(3) 0.0698(13) Uani 1 1 d . .
O4 O -0.1510(13) 0.2463(10) 0.0872(4) 0.172(4) Uani 1 1 d . .
O5 O -0.0116(14) 0.1342(11) 0.1964(5) 0.181(3) Uani 1 1 d D U
S1 S 0.24207(16) 0.08192(18) 0.62399(11) 0.0558(5) Uani 1 1 d . .

loop_
_atom_site_aniso_label
_atom_site_aniso_U_11
_atom_site_aniso_U_22
_atom_site_aniso_U_33
_atom_site_aniso_U_23
_atom_site_aniso_U_13
_atom_site_aniso_U_12
C1 0.079(4) 0.063(4) 0.051(3) 0.019(3) 0.001(3) 0.043(3)
C2 0.128(7) 0.076(5) 0.063(4) 0.009(4) 0.008(4) 0.059(5)
C3 0.085(5) 0.076(5) 0.056(4) 0.007(4) 0.009(3) 0.037(4)
C4 0.138(8) 0.165(10) 0.050(4) 0.013(5) 0.003(5) 0.060(7)
C5 0.075(4) 0.078(5) 0.048(3) 0.020(3) 0.000(3) 0.035(4)
C6 0.059(3) 0.054(3) 0.048(3) 0.014(3) 0.006(3) 0.020(3)
C7 0.036(2) 0.050(3) 0.046(3) 0.020(2) 0.010(2) 0.015(2)
C8 0.030(2) 0.053(3) 0.043(3) 0.024(2) 0.009(2) 0.011(2)
C9 0.030(2) 0.050(3) 0.043(3) 0.013(2) 0.011(2) 0.011(2)
C10 0.039(3) 0.061(4) 0.051(3) 0.014(3) 0.020(2) 0.015(3)
C11 0.038(3) 0.053(3) 0.044(3) 0.018(2) 0.011(2) 0.016(2)
C12 0.030(2) 0.059(3) 0.044(3) 0.018(2) 0.011(2) 0.015(2)
C13 0.034(2) 0.050(3) 0.043(3) 0.014(2) 0.008(2) 0.013(2)
C14 0.037(3) 0.042(3) 0.055(3) 0.015(3) 0.000(2) 0.007(2)
C15 0.068(4) 0.100(6) 0.049(4) 0.033(4) 0.002(3) 0.016(4)
C16 0.112(7) 0.162(10) 0.062(5) 0.004(6) -0.005(5) 0.072(7)
C17 0.280(9) 0.178(7) 0.132(6) -0.015(5) -0.035(6) 0.124(7)
C18 0.279(11) 0.185(9) 0.169(9) -0.024(7) -0.018(8) 0.131(8)
N1 0.041(3) 0.104(5) 0.093(4) 0.027(3) 0.030(3) 0.023(3)
N2 0.051(3) 0.053(3) 0.090(4) 0.019(3) 0.020(3) 0.015(2)
N3 0.032(2) 0.054(3) 0.046(2) 0.013(2) 0.0063(18) 0.0122(19)
N4 0.043(3) 0.093(4) 0.052(3) 0.026(3) 0.001(2) 0.016(3)
O1 0.169(6) 0.110(4) 0.056(3) -0.012(3) 0.001(3) 0.070(4)
O2 0.050(2) 0.116(4) 0.049(2) 0.035(2) 0.0193(19) 0.038(2)
O3 0.036(2) 0.093(3) 0.078(3) 0.033(3) 0.000(2) 0.018(2)
O4 0.271(10) 0.179(7) 0.064(4) -0.022(4) -0.051(5) 0.146(7)
O5 0.267(9) 0.167(6) 0.109(5) -0.002(4) -0.036(5) 0.133(6)
S1 0.0313(7) 0.0635(10) 0.0761(11) 0.0338(8) 0.0139(6) 0.0096(6)

loop_
_atom_type_symbol
_atom_type_description
_atom_type_scat_dispersion_real
_atom_type_scat_dispersion_imag
_atom_type_scat_source
C C 0.0033 0.0016 'International Tables Vol C Tables 4.2.6.8 and 6.1.1.4'
H H 0.0000 0.0000 'International Tables Vol C Tables 4.2.6.8 and 6.1.1.4'
N N 0.0061 0.0033 'International Tables Vol C Tables 4.2.6.8 and 6.1.1.4'
O O 0.0106 0.0060 'International Tables Vol C Tables 4.2.6.8 and 6.1.1.4'
S S 0.1246 0.1234 'International Tables Vol C Tables 4.2.6.8 and 6.1.1.4'

loop_
_geom_angle_atom_site_label_1
_geom_angle_atom_site_label_2
_geom_angle_atom_site_label_3
_geom_angle
C2 C1 C7 121.7(5)
C2 C1 H1 119.2
C7 C1 H1 119.2
C1 C2 C3 121.0(6)
C1 C2 H2 119.5
C3 C2 H2 119.5
C5 C3 O1 124.2(6)
C5 C3 C2 119.0(6)
O1 C3 C2 116.8(6)
O1 C4 H4A 109.5
O1 C4 H4B 109.5
H4A C4 H4B 109.5
O1 C4 H4C 109.5
H4A C4 H4C 109.5
H4B C4 H4C 109.5
C3 C5 C6 119.2(5)
C3 C5 H5 120.4
C6 C5 H5 120.4
C7 C6 C5 121.7(6)
C7 C6 H6 119.2
C5 C6 H6 119.2
C6 C7 C1 117.5(5)
C6 C7 C8 123.0(5)
C1 C7 C8 119.5(4)
C9 C8 C7 114.6(4)
C9 C8 C12 104.7(4)
C7 C8 C12 111.6(4)
C9 C8 H8 108.5
C7 C8 H8 108.5
C12 C8 H8 108.5
C11 C9 C10 122.0(5)
C11 C9 C8 117.1(4)
C10 C9 C8 120.9(4)
N1 C10 C9 177.8(7)
N2 C11 C9 129.2(5)
N2 C11 S1 117.9(4)
C9 C11 S1 112.9(4)
C13 C12 C8 111.4(4)
C13 C12 S1 109.2(4)
C8 C12 S1 107.5(3)
C13 C12 H12 109.6
C8 C12 H12 109.6
S1 C12 H12 109.6
O2 C13 N3 123.4(4)
O2 C13 C12 122.4(4)
N3 C13 C12 114.1(4)
O3 C14 N4 124.9(5)
O3 C14 N3 118.1(5)
N4 C14 N3 116.9(4)
N4 C15 C16 113.7(6)
N4 C15 H15A 108.8
C16 C15 H15A 108.8
N4 C15 H15B 108.8
C16 C15 H15B 108.8
H15A C15 H15B 107.7
O4 C16 O5 125.5(9)
O4 C16 C15 118.5(9)
O5 C16 C15 115.8(7)
C18 C17 O5 113.8(10)
C18 C17 H17A 108.8
O5 C17 H17A 108.8
C18 C17 H17B 108.8
O5 C17 H17B 108.8
H17A C17 H17B 107.7
C17 C18 H18A 109.5
C17 C18 H18B 109.5
H18A C18 H18B 109.5
C17 C18 H18C 109.5
H18A C18 H18C 109.5
H18B C18 H18C 109.5
C11 N2 H2A 120.0
C11 N2 H2B 120.0
H2A N2 H2B 120.0
C13 N3 C14 128.9(4)
C13 N3 H3 115.5
C14 N3 H3 115.5
C14 N4 C15 121.2(5)
C14 N4 H4 119.4
C15 N4 H4 119.4
C3 O1 C4 117.6(6)
C16 O5 C17 112.6(9)
C11 S1 C12 91.7(2)

loop_
_geom_bond_atom_site_label_1
_geom_bond_atom_site_label_2
_geom_bond_distance
C1 C2 1.341(9)
C1 C7 1.381(8)
C1 H1 0.9300
C2 C3 1.405(9)
C2 H2 0.9300
C3 C5 1.359(9)
C3 O1 1.365(8)
C4 O1 1.422(9)
C4 H4A 0.9600
C4 H4B 0.9600
C4 H4C 0.9600
C5 C6 1.401(8)
C5 H5 0.9300
C6 C7 1.379(7)
C6 H6 0.9300
C7 C8 1.517(7)
C8 C9 1.498(7)
C8 C12 1.566(6)
C8 H8 0.9800
C9 C11 1.359(7)
C9 C10 1.423(7)
C10 N1 1.135(6)
C11 N2 1.340(7)
C11 S1 1.755(5)
C12 C13 1.524(7)
C12 S1 1.825(5)
C12 H12 0.9800
C13 O2 1.222(6)
C13 N3 1.362(6)
C14 O3 1.220(6)
C14 N4 1.319(7)
C14 N3 1.393(6)
C15 N4 1.444(7)
C15 C16 1.467(12)
C15 H15A 0.9700
C15 H15B 0.9700
C16 O4 1.236(9)
C16 O5 1.246(11)
C17 C18 1.448(13)
C17 O5 1.459(12)
C17 H17A 0.9700
C17 H17B 0.9700
C18 H18A 0.9600
C18 H18B 0.9600
C18 H18C 0.9600
N2 H2A 0.8600
N2 H2B 0.8600
N3 H3 0.8600
N4 H4 0.8600

loop_
_geom_hbond_atom_site_label_D
_geom_hbond_atom_site_label_H
_geom_hbond_atom_site_label_A
_geom_hbond_distance_DH
_geom_hbond_distance_HA
_geom_hbond_distance_DA
_geom_hbond_angle_DHA
_geom_hbond_site_symmetry_A
N2 H2A O2 0.86 2.50 3.119(7) 129.6 2_656
N2 H2B O3 0.86 2.05 2.906(6) 174.4 2_556
N3 H3 N1 0.86 2.10 2.949(7) 169.3 1_455
N4 H4 O2 0.86 2.04 2.693(6) 132.1 .
